data_7117247
loop_
_publ_author_name
'Christopher J. Adams'
'Matteo Lusi'
'Emily M. Mutambi'
'A. Guy Orpen'

_publ_section_title
;
 Two-step solid-state synthesis of PEPPSI-type compounds
;
_journal_name_full Chem.Commun.
_journal_page_first 9632
_journal_paper_doi 10.1039/C5cc02924D
_journal_volume 51
_journal_year 2015
_chemical_formula_sum 'C44 H42 Br1.81 Cl2.18 N6 Pd2'
_chemical_formula_weight 1090.13
_chemical_name_systematic
; 
 ? 
;
_space_group_IT_number 9
_symmetry_cell_setting monoclinic
_symmetry_space_group_name_Hall 'C -2yc'
_symmetry_space_group_name_H-M 'C 1 c 1'
_atom_sites_solution_hydrogens geom
_atom_sites_solution_primary direct
_atom_sites_solution_secondary difmap
_audit_creation_method SHELXL-97
_audit_update_record
;
2015-04-08 deposited with the CCDC.
2015-05-06 downloaded from the CCDC.
;
_cell_angle_alpha 90.00
_cell_angle_beta 99.438(3)
_cell_angle_gamma 90.00
_cell_formula_units_Z 4
_cell_length_a 14.9070(8)
_cell_length_b 15.9956(9)
_cell_length_c 18.4249(10)
_cell_measurement_reflns_used 9847
_cell_measurement_temperature 100(2)
_cell_measurement_theta_max 27.46
_cell_measurement_theta_min 2.55
_cell_volume 4333.9(4)
_computing_structure_refinement 'SHELXL-97 (Sheldrick, 1997)'
_computing_structure_solution 'SHELXS-97 (Sheldrick, 1990)'
_diffrn_ambient_temperature 100(2)
_diffrn_detector_area_resol_mean 9.091
_diffrn_measured_fraction_theta_full 0.999
_diffrn_measured_fraction_theta_max 0.999
_diffrn_measurement_device_type 'CCD area detector'
_diffrn_measurement_method 'phi and omega scans'
_diffrn_radiation_monochromator graphite
_diffrn_radiation_source 'sealed tube'
_diffrn_radiation_type MoK\a
_diffrn_radiation_wavelength 0.71073
_diffrn_reflns_av_R_equivalents 0.0284
_diffrn_reflns_av_sigmaI/netI 0.0239
_diffrn_reflns_limit_h_max 19
_diffrn_reflns_limit_h_min -19
_diffrn_reflns_limit_k_max 20
_diffrn_reflns_limit_k_min -20
_diffrn_reflns_limit_l_max 22
_diffrn_reflns_limit_l_min -23
_diffrn_reflns_number 59907
_diffrn_reflns_theta_full 27.55
_diffrn_reflns_theta_max 27.55
_diffrn_reflns_theta_min 1.88
_exptl_absorpt_coefficient_mu 2.677
_exptl_absorpt_correction_T_max 0.616
_exptl_absorpt_correction_T_min 0.487
_exptl_absorpt_correction_type multi-scan
_exptl_absorpt_process_details sadabs
_exptl_crystal_colour yellow
_exptl_crystal_density_diffrn 1.671
_exptl_crystal_density_meas ?
_exptl_crystal_density_method 'not measured'
_exptl_crystal_description block
_exptl_crystal_F_000 2163.4
_exptl_crystal_size_max 0.31
_exptl_crystal_size_mid 0.23
_exptl_crystal_size_min 0.18
_refine_diff_density_max 0.720
_refine_diff_density_min -0.437
_refine_diff_density_rms 0.063
_refine_ls_abs_structure_details 'Flack H D (1983), Acta Cryst. A39, 876-881'
_refine_ls_abs_structure_Flack 0.178(6)
_refine_ls_extinction_method none
_refine_ls_goodness_of_fit_ref 1.013
_refine_ls_hydrogen_treatment constr
_refine_ls_matrix_type full
_refine_ls_number_parameters 510
_refine_ls_number_reflns 9416
_refine_ls_number_restraints 2
_refine_ls_restrained_S_all 1.013
_refine_ls_R_factor_all 0.0236
_refine_ls_R_factor_gt 0.0210
_refine_ls_shift/su_max 0.002
_refine_ls_shift/su_mean 0.000
_refine_ls_structure_factor_coef Fsqd
_refine_ls_weighting_details 'calc w=1/[\s^2^(Fo^2^)+(0.0287P)^2^+1.5923P] where P=(Fo^2^+2Fc^2^)/3'
_refine_ls_weighting_scheme calc
_refine_ls_wR_factor_gt 0.0481
_refine_ls_wR_factor_ref 0.0490
_reflns_number_gt 8956
_reflns_number_total 9416
_reflns_threshold_expression >2sigma(I)
_cod_data_source_file c5cc02924d2.cif
_cod_data_source_block 8b
_cod_depositor_comments
;
The following automatic conversions were performed:

'_exptl_crystal_density_meas' value 'not measured' was changed to '?'
- the value is perceived as not measured.

Automatic conversion script
Id: cif_fix_values 3392 2015-05-12 13:50:21Z andrius 
;
_cod_original_sg_symbol_H-M 'C c'
_cod_database_code 7117247

loop_
_symmetry_equiv_pos_as_xyz
'x, y, z'
'x, -y, z+1/2'
'x+1/2, y+1/2, z'
'x+1/2, -y+1/2, z+1/2'

loop_
_atom_site_label
_atom_site_type_symbol
_atom_site_fract_x
_atom_site_fract_y
_atom_site_fract_z
_atom_site_U_iso_or_equiv
_atom_site_adp_type
_atom_site_occupancy
_atom_site_symmetry_multiplicity
_atom_site_calc_flag
_atom_site_refinement_flags
_atom_site_disorder_assembly
_atom_site_disorder_group
Pd1 Pd 0.348045(12) 0.767091(11) 0.337864(10) 0.01746(5) Uani 1 1 d . . .
Br1 Br 0.20020(3) 0.72463(2) 0.35834(2) 0.02555(15) Uani 0.474(3) 1 d P . .
Cl1 Cl 0.20020(3) 0.72463(2) 0.35834(2) 0.02555(15) Uani 0.526(3) 1 d P . .
Br2 Br 0.49304(3) 0.81514(2) 0.31960(2) 0.02709(15) Uani 0.460(2) 1 d P . .
Cl2 Cl 0.49304(3) 0.81514(2) 0.31960(2) 0.02709(15) Uani 0.540(2) 1 d P . .
N1 N 0.37122(15) 0.80281(14) 0.49717(11) 0.0232(5) Uani 1 1 d . . .
N2 N 0.35271(15) 0.91736(13) 0.43630(11) 0.0214(5) Uani 1 1 d . . .
N3 N 0.33918(15) 0.68989(14) 0.24555(12) 0.0227(5) Uani 1 1 d . . .
C1 C 0.35876(17) 0.83389(16) 0.42760(14) 0.0197(5) Uani 1 1 d . . .
C2 C 0.37068(19) 0.86672(18) 0.54776(15) 0.0283(6) Uani 1 1 d . . .
H2 H 0.3772 0.8607 0.5997 0.034 Uiso 1 1 calc R . .
C3 C 0.35935(19) 0.93841(17) 0.51016(14) 0.0262(6) Uani 1 1 d . . .
H3 H 0.3564 0.9930 0.5300 0.031 Uiso 1 1 calc R . .
C4 C 0.38410(19) 0.71426(16) 0.51681(15) 0.0270(6) Uani 1 1 d . . .
H4A H 0.3782 0.6804 0.4713 0.032 Uiso 1 1 calc R . .
H4B H 0.3359 0.6964 0.5446 0.032 Uiso 1 1 calc R . .
C5 C 0.4764(2) 0.69832(15) 0.56300(14) 0.0256(6) Uani 1 1 d . . .
C6 C 0.5538(2) 0.69407(17) 0.53190(17) 0.0301(6) Uani 1 1 d . . .
H6 H 0.5493 0.6980 0.4800 0.036 Uiso 1 1 calc R . .
C7 C 0.6387(2) 0.68406(17) 0.57491(19) 0.0359(7) Uani 1 1 d . . .
H7 H 0.6920 0.6816 0.5529 0.043 Uiso 1 1 calc R . .
C8 C 0.6444(2) 0.67770(17) 0.65109(18) 0.0352(7) Uani 1 1 d . . .
H8 H 0.7020 0.6706 0.6813 0.042 Uiso 1 1 calc R . .
C9 C 0.5678(2) 0.68159(18) 0.68239(16) 0.0327(7) Uani 1 1 d . . .
H9 H 0.5726 0.6778 0.7343 0.039 Uiso 1 1 calc R . .
C10 C 0.4831(2) 0.69094(17) 0.63946(15) 0.0290(6) Uani 1 1 d . . .
H10 H 0.4299 0.6923 0.6617 0.035 Uiso 1 1 calc R . .
C11 C 0.33821(17) 0.97900(16) 0.37656(14) 0.0230(5) Uani 1 1 d . . .
H11A H 0.3483 0.9520 0.3302 0.028 Uiso 1 1 calc R . .
H11B H 0.3831 1.0247 0.3877 0.028 Uiso 1 1 calc R . .
C12 C 0.24354(18) 1.01531(17) 0.36607(14) 0.0239(5) Uani 1 1 d . . .
C13 C 0.16797(19) 0.96651(19) 0.33882(14) 0.0288(6) Uani 1 1 d . . .
H13 H 0.1757 0.9091 0.3280 0.035 Uiso 1 1 calc R . .
C14 C 0.0819(2) 1.0012(2) 0.32749(17) 0.0368(7) Uani 1 1 d . . .
H14 H 0.0304 0.9675 0.3098 0.044 Uiso 1 1 calc R . .
C15 C 0.0706(2) 1.0856(2) 0.34204(16) 0.0397(8) Uani 1 1 d . . .
H15 H 0.0116 1.1096 0.3334 0.048 Uiso 1 1 calc R . .
C16 C 0.1446(2) 1.1346(2) 0.36881(17) 0.0390(7) Uani 1 1 d . . .
H16 H 0.1367 1.1921 0.3787 0.047 Uiso 1 1 calc R . .
C17 C 0.23096(19) 1.09921(18) 0.38125(15) 0.0294(6) Uani 1 1 d . . .
H17 H 0.2820 1.1328 0.4004 0.035 Uiso 1 1 calc R . .
C18 C 0.31771(19) 0.60820(18) 0.25275(17) 0.0321(7) Uani 1 1 d . . .
H18 H 0.3043 0.5895 0.2987 0.039 Uiso 1 1 calc R . .
C19 C 0.3146(2) 0.5518(2) 0.1968(2) 0.0497(10) Uani 1 1 d . . .
H19 H 0.3013 0.4946 0.2041 0.060 Uiso 1 1 calc R . .
C20 C 0.3310(3) 0.5792(3) 0.1302(2) 0.0604(12) Uani 1 1 d . . .
H20 H 0.3279 0.5413 0.0902 0.072 Uiso 1 1 calc R . .
C21 C 0.3521(2) 0.6624(3) 0.1210(2) 0.0549(11) Uani 1 1 d . . .
H21 H 0.3631 0.6826 0.0747 0.066 Uiso 1 1 calc R . .
C22 C 0.3568(2) 0.7155(2) 0.18091(16) 0.0349(7) Uani 1 1 d . . .
H22 H 0.3733 0.7723 0.1755 0.042 Uiso 1 1 calc R . .
Pd2 Pd 0.593564(13) 0.841450(12) 0.072277(11) 0.02305(5) Uani 1 1 d . . .
Br3 Br 0.44527(3) 0.83751(3) 0.00083(3) 0.0489(2) Uani 0.496(3) 1 d P . .
Cl3 Cl 0.44527(3) 0.83751(3) 0.00083(3) 0.0489(2) Uani 0.504(3) 1 d P . .
Br4 Br 0.73548(3) 0.84169(3) 0.15148(3) 0.03397(19) Uani 0.384(3) 1 d P . .
Cl4 Cl 0.73548(3) 0.84169(3) 0.15148(3) 0.03397(19) Uani 0.616(3) 1 d P . .
N4 N 0.60155(16) 1.01186(14) 0.00673(13) 0.0259(5) Uani 1 1 d . . .
N5 N 0.58872(15) 1.01914(13) 0.12082(12) 0.0236(5) Uani 1 1 d . . .
N6 N 0.59370(17) 0.71160(13) 0.07806(13) 0.0225(4) Uani 1 1 d . . .
C23 C 0.5946(2) 0.96433(15) 0.06607(16) 0.0252(6) Uani 1 1 d . . .
C24 C 0.6010(2) 1.09561(16) 0.02464(16) 0.0290(6) Uani 1 1 d . . .
H24 H 0.6061 1.1412 -0.0075 0.035 Uiso 1 1 calc R . .
C25 C 0.5922(2) 1.10064(17) 0.09509(16) 0.0289(6) Uani 1 1 d . . .
H25 H 0.5888 1.1504 0.1226 0.035 Uiso 1 1 calc R . .
C26 C 0.5753(2) 0.99776(17) 0.19593(16) 0.0280(6) Uani 1 1 d . . .
H26A H 0.6258 1.0212 0.2317 0.034 Uiso 1 1 calc R . .
H26B H 0.5761 0.9362 0.2018 0.034 Uiso 1 1 calc R . .
C27 C 0.48661(19) 1.03161(17) 0.21170(14) 0.0256(6) Uani 1 1 d . . .
C28 C 0.4835(2) 1.10625(18) 0.24893(16) 0.0310(6) Uani 1 1 d . . .
H28 H 0.5385 1.1335 0.2694 0.037 Uiso 1 1 calc R . .
C29 C 0.4000(2) 1.1419(2) 0.25674(17) 0.0416(8) Uani 1 1 d . . .
H29 H 0.3978 1.1934 0.2821 0.050 Uiso 1 1 calc R . .
C30 C 0.3202(2) 1.1012(2) 0.22694(18) 0.0443(9) Uani 1 1 d . . .
H30 H 0.2631 1.1258 0.2307 0.053 Uiso 1 1 calc R . .
C31 C 0.3233(2) 1.0257(2) 0.19205(17) 0.0400(8) Uani 1 1 d . . .
H31 H 0.2684 0.9974 0.1731 0.048 Uiso 1 1 calc R . .
C32 C 0.4066(2) 0.99066(19) 0.18440(15) 0.0300(6) Uani 1 1 d . . .
H32 H 0.4085 0.9383 0.1603 0.036 Uiso 1 1 calc R . .
C33 C 0.6148(2) 0.98179(17) -0.06610(15) 0.0283(6) Uani 1 1 d . . .
H33A H 0.5649 1.0024 -0.1040 0.034 Uiso 1 1 calc R . .
H33B H 0.6136 0.9199 -0.0669 0.034 Uiso 1 1 calc R . .
C34 C 0.70488(18) 1.01252(17) -0.08309(14) 0.0249(6) Uani 1 1 d . . .
C35 C 0.7853(2) 0.97693(19) -0.04655(16) 0.0331(7) Uani 1 1 d . . .
H35 H 0.7826 0.9311 -0.0142 0.040 Uiso 1 1 calc R . .
C36 C 0.8681(2) 1.0078(2) -0.05707(18) 0.0414(8) Uani 1 1 d . . .
H36 H 0.9222 0.9830 -0.0317 0.050 Uiso 1 1 calc R . .
C37 C 0.8742(2) 1.0731(3) -0.1032(2) 0.0507(9) Uani 1 1 d . . .
H37 H 0.9319 1.0952 -0.1085 0.061 Uiso 1 1 calc R . .
C38 C 0.7946(3) 1.1077(2) -0.1427(2) 0.0487(9) Uani 1 1 d . . .
H38 H 0.7980 1.1516 -0.1769 0.058 Uiso 1 1 calc R . .
C39 C 0.7106(2) 1.0773(2) -0.13157(16) 0.0353(7) Uani 1 1 d . . .
H39 H 0.6565 1.1014 -0.1576 0.042 Uiso 1 1 calc R . .
C40 C 0.6066(2) 0.66536(18) 0.01976(18) 0.0349(7) Uani 1 1 d . . .
H40 H 0.6171 0.6925 -0.0239 0.042 Uiso 1 1 calc R . .
C41 C 0.6048(2) 0.57879(18) 0.02221(17) 0.0365(7) Uani 1 1 d . . .
H41 H 0.6155 0.5472 -0.0192 0.044 Uiso 1 1 calc R . .
C42 C 0.5878(2) 0.53887(18) 0.08393(18) 0.0354(7) Uani 1 1 d . . .
H42 H 0.5838 0.4796 0.0853 0.042 Uiso 1 1 calc R . .
C43 C 0.5767(2) 0.58609(19) 0.14386(17) 0.0371(7) Uani 1 1 d . . .
H43 H 0.5662 0.5600 0.1881 0.045 Uiso 1 1 calc R . .
C44 C 0.5808(2) 0.67304(18) 0.13897(16) 0.0300(6) Uani 1 1 d . . .
H44 H 0.5742 0.7056 0.1809 0.036 Uiso 1 1 calc R . .

loop_
_atom_site_aniso_label
_atom_site_aniso_U_11
_atom_site_aniso_U_22
_atom_site_aniso_U_33
_atom_site_aniso_U_23
_atom_site_aniso_U_13
_atom_site_aniso_U_12
Pd1 0.01832(9) 0.01599(8) 0.01687(9) 0.00012(7) -0.00068(7) -0.00100(8)
Br1 0.0248(2) 0.0280(2) 0.0232(2) 0.00023(15) 0.00207(15) -0.00622(16)
Cl1 0.0248(2) 0.0280(2) 0.0232(2) 0.00023(15) 0.00207(15) -0.00622(16)
Br2 0.0208(2) 0.0221(2) 0.0383(3) -0.00106(17) 0.00444(16) -0.00061(15)
Cl2 0.0208(2) 0.0221(2) 0.0383(3) -0.00106(17) 0.00444(16) -0.00061(15)
N1 0.0303(12) 0.0203(11) 0.0173(10) -0.0006(9) -0.0008(9) -0.0019(9)
N2 0.0241(12) 0.0208(11) 0.0179(11) -0.0021(9) -0.0008(9) 0.0028(9)
N3 0.0206(11) 0.0249(12) 0.0211(11) -0.0048(9) -0.0012(9) 0.0015(9)
C1 0.0173(13) 0.0186(12) 0.0222(13) -0.0025(10) 0.0002(10) -0.0008(10)
C2 0.0328(16) 0.0314(15) 0.0184(13) -0.0035(11) -0.0020(11) -0.0007(12)
C3 0.0296(15) 0.0255(14) 0.0222(13) -0.0075(11) 0.0000(11) 0.0031(11)
C4 0.0375(16) 0.0205(13) 0.0199(13) 0.0016(10) -0.0045(12) -0.0078(12)
C5 0.0374(16) 0.0130(12) 0.0234(13) 0.0004(10) -0.0039(11) -0.0012(11)
C6 0.0435(18) 0.0161(13) 0.0312(15) -0.0013(11) 0.0076(14) -0.0028(12)
C7 0.0383(18) 0.0172(13) 0.053(2) -0.0021(13) 0.0103(15) -0.0006(12)
C8 0.0370(18) 0.0182(13) 0.0448(18) 0.0029(12) -0.0095(14) -0.0016(12)
C9 0.0448(18) 0.0259(14) 0.0232(14) 0.0050(11) -0.0068(13) -0.0007(13)
C10 0.0374(16) 0.0245(14) 0.0238(14) 0.0016(11) 0.0009(12) -0.0018(12)
C11 0.0244(14) 0.0192(12) 0.0256(14) 0.0060(10) 0.0048(11) 0.0044(10)
C12 0.0251(14) 0.0295(14) 0.0172(12) 0.0032(10) 0.0039(10) 0.0077(11)
C13 0.0274(15) 0.0331(15) 0.0251(14) 0.0052(12) 0.0020(11) 0.0018(11)
C14 0.0225(17) 0.056(2) 0.0303(16) 0.0082(14) 0.0005(12) 0.0006(14)
C15 0.0254(16) 0.063(2) 0.0305(15) 0.0039(15) 0.0048(13) 0.0199(15)
C16 0.0382(18) 0.0464(18) 0.0333(16) -0.0058(14) 0.0086(14) 0.0182(15)
C17 0.0290(15) 0.0315(15) 0.0273(14) -0.0007(12) 0.0033(12) 0.0094(12)
C18 0.0242(14) 0.0291(15) 0.0403(17) -0.0103(13) -0.0028(12) -0.0056(12)
C19 0.0308(17) 0.049(2) 0.070(3) -0.0353(19) 0.0109(17) -0.0082(15)
C20 0.042(2) 0.080(3) 0.058(2) -0.046(2) 0.0045(18) -0.007(2)
C21 0.039(2) 0.096(3) 0.0298(18) -0.0123(19) 0.0065(15) 0.007(2)
C22 0.0275(16) 0.0491(19) 0.0281(15) -0.0014(13) 0.0046(12) 0.0045(14)
Pd2 0.02177(9) 0.01530(9) 0.03024(11) 0.00124(8) -0.00123(8) -0.00040(8)
Br3 0.0392(3) 0.0264(3) 0.0702(4) 0.0057(2) -0.0236(2) 0.00082(19)
Cl3 0.0392(3) 0.0264(3) 0.0702(4) 0.0057(2) -0.0236(2) 0.00082(19)
Br4 0.0237(3) 0.0258(3) 0.0488(3) -0.0097(2) -0.0049(2) 0.00119(17)
Cl4 0.0237(3) 0.0258(3) 0.0488(3) -0.0097(2) -0.0049(2) 0.00119(17)
N4 0.0285(13) 0.0205(11) 0.0304(12) -0.0002(9) 0.0100(10) -0.0009(10)
N5 0.0262(12) 0.0159(10) 0.0297(12) 0.0011(9) 0.0076(9) 0.0009(9)
N6 0.0216(10) 0.0202(11) 0.0246(11) 0.0010(9) 0.0004(9) -0.0007(9)
C23 0.0200(12) 0.0192(12) 0.0349(15) 0.0011(12) -0.0004(11) -0.0011(11)
C24 0.0357(15) 0.0167(13) 0.0384(17) -0.0007(11) 0.0173(13) -0.0013(11)
C25 0.0334(15) 0.0174(13) 0.0381(16) -0.0001(11) 0.0118(13) 0.0010(11)
C26 0.0272(15) 0.0246(13) 0.0315(15) 0.0028(11) 0.0020(12) 0.0011(11)
C27 0.0281(14) 0.0270(13) 0.0219(13) 0.0099(11) 0.0046(11) 0.0042(12)
C28 0.0382(17) 0.0307(15) 0.0249(14) 0.0044(12) 0.0076(12) 0.0009(13)
C29 0.054(2) 0.0420(18) 0.0324(16) 0.0098(14) 0.0194(16) 0.0172(16)
C30 0.0351(18) 0.064(2) 0.0379(18) 0.0238(17) 0.0179(15) 0.0194(17)
C31 0.0297(17) 0.058(2) 0.0318(16) 0.0227(15) 0.0054(13) -0.0016(15)
C32 0.0332(16) 0.0310(15) 0.0250(14) 0.0121(12) 0.0023(12) -0.0028(12)
C33 0.0340(15) 0.0245(13) 0.0266(14) -0.0022(11) 0.0057(12) 0.0005(12)
C34 0.0248(14) 0.0251(13) 0.0249(14) -0.0067(11) 0.0042(11) 0.0049(11)
C35 0.0365(17) 0.0323(16) 0.0296(15) -0.0035(12) 0.0030(13) 0.0144(13)
C36 0.0303(18) 0.053(2) 0.0400(18) -0.0124(16) 0.0016(14) 0.0129(15)
C37 0.0301(17) 0.071(3) 0.054(2) -0.016(2) 0.0171(16) -0.0012(18)
C38 0.055(2) 0.051(2) 0.045(2) 0.0091(16) 0.0221(17) -0.0011(18)
C39 0.0332(16) 0.0390(17) 0.0342(16) 0.0080(13) 0.0065(13) 0.0091(14)
C40 0.0437(19) 0.0287(15) 0.0336(17) 0.0003(13) 0.0100(14) -0.0035(14)
C41 0.0477(19) 0.0276(15) 0.0348(17) -0.0105(13) 0.0086(14) -0.0016(14)
C42 0.0359(17) 0.0218(15) 0.0460(18) -0.0009(13) -0.0004(14) 0.0017(13)
C43 0.0510(19) 0.0264(15) 0.0340(16) 0.0115(13) 0.0071(14) -0.0008(14)
C44 0.0393(17) 0.0251(14) 0.0262(15) -0.0032(11) 0.0068(13) 0.0060(12)

loop_
_atom_type_symbol
_atom_type_description
_atom_type_scat_dispersion_real
_atom_type_scat_dispersion_imag
_atom_type_scat_source
C C 0.0033 0.0016 'International Tables Vol C Tables 4.2.6.8 and 6.1.1.4'
H H 0.0000 0.0000 'International Tables Vol C Tables 4.2.6.8 and 6.1.1.4'
Br Br -0.2901 2.4595 'International Tables Vol C Tables 4.2.6.8 and 6.1.1.4'
Cl Cl 0.1484 0.1585 'International Tables Vol C Tables 4.2.6.8 and 6.1.1.4'
N N 0.0061 0.0033 'International Tables Vol C Tables 4.2.6.8 and 6.1.1.4'
Pd Pd -0.9988 1.0072 'International Tables Vol C Tables 4.2.6.8 and 6.1.1.4'

loop_
_geom_angle_atom_site_label_1
_geom_angle_atom_site_label_2
_geom_angle_atom_site_label_3
_geom_angle
_geom_angle_site_symmetry_1
_geom_angle_site_symmetry_3
C1 Pd1 N3 176.79(11) . .
C1 Pd1 Br2 89.59(8) . .
N3 Pd1 Br2 90.78(6) . .
C1 Pd1 Br1 88.36(8) . .
N3 Pd1 Br1 91.35(6) . .
Br2 Pd1 Br1 177.432(15) . .
C1 N1 C2 110.5(2) . .
C1 N1 C4 125.3(2) . .
C2 N1 C4 124.2(2) . .
C1 N2 C3 111.1(2) . .
C1 N2 C11 125.5(2) . .
C3 N2 C11 123.4(2) . .
C22 N3 C18 118.1(3) . .
C22 N3 Pd1 123.6(2) . .
C18 N3 Pd1 118.31(19) . .
N2 C1 N1 104.6(2) . .
N2 C1 Pd1 130.10(19) . .
N1 C1 Pd1 125.30(18) . .
C3 C2 N1 107.4(2) . .
C3 C2 H2 126.3 . .
N1 C2 H2 126.3 . .
C2 C3 N2 106.4(2) . .
C2 C3 H3 126.8 . .
N2 C3 H3 126.8 . .
N1 C4 C5 111.8(2) . .
N1 C4 H4A 109.3 . .
C5 C4 H4A 109.3 . .
N1 C4 H4B 109.3 . .
C5 C4 H4B 109.3 . .
H4A C4 H4B 107.9 . .
C6 C5 C10 119.3(3) . .
C6 C5 C4 121.5(3) . .
C10 C5 C4 119.1(3) . .
C5 C6 C7 121.2(3) . .
C5 C6 H6 119.4 . .
C7 C6 H6 119.4 . .
C6 C7 C8 118.8(3) . .
C6 C7 H7 120.6 . .
C8 C7 H7 120.6 . .
C9 C8 C7 120.3(3) . .
C9 C8 H8 119.8 . .
C7 C8 H8 119.8 . .
C8 C9 C10 120.8(3) . .
C8 C9 H9 119.6 . .
C10 C9 H9 119.6 . .
C9 C10 C5 119.5(3) . .
C9 C10 H10 120.3 . .
C5 C10 H10 120.3 . .
N2 C11 C12 112.0(2) . .
N2 C11 H11A 109.2 . .
C12 C11 H11A 109.2 . .
N2 C11 H11B 109.2 . .
C12 C11 H11B 109.2 . .
H11A C11 H11B 107.9 . .
C17 C12 C13 119.0(3) . .
C17 C12 C11 120.0(2) . .
C13 C12 C11 120.9(2) . .
C14 C13 C12 120.3(3) . .
C14 C13 H13 119.8 . .
C12 C13 H13 119.8 . .
C13 C14 C15 119.9(3) . .
C13 C14 H14 120.1 . .
C15 C14 H14 120.1 . .
C16 C15 C14 120.4(3) . .
C16 C15 H15 119.8 . .
C14 C15 H15 119.8 . .
C15 C16 C17 119.6(3) . .
C15 C16 H16 120.2 . .
C17 C16 H16 120.2 . .
C12 C17 C16 120.8(3) . .
C12 C17 H17 119.6 . .
C16 C17 H17 119.6 . .
N3 C18 C19 122.8(3) . .
N3 C18 H18 118.6 . .
C19 C18 H18 118.6 . .
C20 C19 C18 118.6(4) . .
C20 C19 H19 120.7 . .
C18 C19 H19 120.7 . .
C19 C20 C21 119.9(3) . .
C19 C20 H20 120.0 . .
C21 C20 H20 120.0 . .
C20 C21 C22 118.2(4) . .
C20 C21 H21 120.9 . .
C22 C21 H21 120.9 . .
N3 C22 C21 122.3(3) . .
N3 C22 H22 118.8 . .
C21 C22 H22 118.8 . .
C23 Pd2 N6 179.33(12) . .
C23 Pd2 Br4 91.13(9) . .
N6 Pd2 Br4 88.67(7) . .
C23 Pd2 Br3 90.54(9) . .
N6 Pd2 Br3 89.71(7) . .
Br4 Pd2 Br3 175.34(2) . .
C23 N4 C24 110.4(2) . .
C23 N4 C33 126.5(2) . .
C24 N4 C33 122.9(2) . .
C23 N5 C25 110.1(2) . .
C23 N5 C26 126.0(2) . .
C25 N5 C26 123.8(2) . .
C44 N6 C40 118.8(2) . .
C44 N6 Pd2 120.69(19) . .
C40 N6 Pd2 120.52(19) . .
N4 C23 N5 105.2(2) . .
N4 C23 Pd2 127.7(2) . .
N5 C23 Pd2 127.1(2) . .
C25 C24 N4 107.3(2) . .
C25 C24 H24 126.3 . .
N4 C24 H24 126.3 . .
C24 C25 N5 106.9(3) . .
C24 C25 H25 126.5 . .
N5 C25 H25 126.5 . .
N5 C26 C27 111.0(2) . .
N5 C26 H26A 109.4 . .
C27 C26 H26A 109.4 . .
N5 C26 H26B 109.4 . .
C27 C26 H26B 109.4 . .
H26A C26 H26B 108.0 . .
C32 C27 C28 119.6(3) . .
C32 C27 C26 119.6(3) . .
C28 C27 C26 120.7(3) . .
C27 C28 C29 120.4(3) . .
C27 C28 H28 119.8 . .
C29 C28 H28 119.8 . .
C30 C29 C28 119.2(3) . .
C30 C29 H29 120.4 . .
C28 C29 H29 120.4 . .
C31 C30 C29 120.4(3) . .
C31 C30 H30 119.8 . .
C29 C30 H30 119.8 . .
C30 C31 C32 120.1(3) . .
C30 C31 H31 120.0 . .
C32 C31 H31 120.0 . .
C27 C32 C31 120.3(3) . .
C27 C32 H32 119.9 . .
C31 C32 H32 119.9 . .
N4 C33 C34 109.9(2) . .
N4 C33 H33A 109.7 . .
C34 C33 H33A 109.7 . .
N4 C33 H33B 109.7 . .
C34 C33 H33B 109.7 . .
H33A C33 H33B 108.2 . .
C39 C34 C35 118.6(3) . .
C39 C34 C33 122.0(3) . .
C35 C34 C33 119.3(3) . .
C36 C35 C34 120.4(3) . .
C36 C35 H35 119.8 . .
C34 C35 H35 119.8 . .
C37 C36 C35 121.2(3) . .
C37 C36 H36 119.4 . .
C35 C36 H36 119.4 . .
C36 C37 C38 119.4(3) . .
C36 C37 H37 120.3 . .
C38 C37 H37 120.3 . .
C39 C38 C37 119.5(3) . .
C39 C38 H38 120.2 . .
C37 C38 H38 120.2 . .
C34 C39 C38 120.8(3) . .
C34 C39 H39 119.6 . .
C38 C39 H39 119.6 . .
N6 C40 C41 121.2(3) . .
N6 C40 H40 119.4 . .
C41 C40 H40 119.4 . .
C42 C41 C40 120.1(3) . .
C42 C41 H41 119.9 . .
C40 C41 H41 119.9 . .
C41 C42 C43 118.5(3) . .
C41 C42 H42 120.7 . .
C43 C42 H42 120.7 . .
C42 C43 C44 119.0(3) . .
C42 C43 H43 120.5 . .
C44 C43 H43 120.5 . .
N6 C44 C43 122.3(3) . .
N6 C44 H44 118.9 . .
C43 C44 H44 118.9 . .

loop_
_geom_bond_atom_site_label_1
_geom_bond_atom_site_label_2
_geom_bond_distance
_geom_bond_site_symmetry_2
Pd1 C1 1.953(3) .
Pd1 N3 2.088(2) .
Pd1 Br2 2.3695(4) .
Pd1 Br1 2.3945(4) .
N1 C1 1.359(3) .
N1 C2 1.384(3) .
N1 C4 1.467(3) .
N2 C1 1.349(3) .
N2 C3 1.390(3) .
N2 C11 1.467(3) .
N3 C22 1.326(4) .
N3 C18 1.357(4) .
C2 C3 1.336(4) .
C2 H2 0.9500 .
C3 H3 0.9500 .
C4 C5 1.516(4) .
C4 H4A 0.9900 .
C4 H4B 0.9900 .
C5 C6 1.371(4) .
C5 C10 1.401(4) .
C6 C7 1.387(4) .
C6 H6 0.9500 .
C7 C8 1.396(5) .
C7 H7 0.9500 .
C8 C9 1.362(5) .
C8 H8 0.9500 .
C9 C10 1.383(4) .
C9 H9 0.9500 .
C10 H10 0.9500 .
C11 C12 1.509(4) .
C11 H11A 0.9900 .
C11 H11B 0.9900 .
C12 C17 1.390(4) .
C12 C13 1.395(4) .
C13 C14 1.383(4) .
C13 H13 0.9500 .
C14 C15 1.392(5) .
C14 H14 0.9500 .
C15 C16 1.376(5) .
C15 H15 0.9500 .
C16 C17 1.390(4) .
C16 H16 0.9500 .
C17 H17 0.9500 .
C18 C19 1.365(4) .
C18 H18 0.9500 .
C19 C20 1.361(6) .
C19 H19 0.9500 .
C20 C21 1.385(6) .
C20 H20 0.9500 .
C21 C22 1.386(5) .
C21 H21 0.9500 .
C22 H22 0.9500 .
Pd2 C23 1.969(2) .
Pd2 N6 2.080(2) .
Pd2 Br4 2.3648(5) .
Pd2 Br3 2.3810(5) .
N4 C23 1.350(4) .
N4 C24 1.380(3) .
N4 C33 1.469(3) .
N5 C23 1.350(3) .
N5 C25 1.391(3) .
N5 C26 1.471(4) .
N6 C44 1.322(4) .
N6 C40 1.344(4) .
C24 C25 1.329(4) .
C24 H24 0.9500 .
C25 H25 0.9500 .
C26 C27 1.500(4) .
C26 H26A 0.9900 .
C26 H26B 0.9900 .
C27 C32 1.381(4) .
C27 C28 1.381(4) .
C28 C29 1.399(4) .
C28 H28 0.9500 .
C29 C30 1.387(5) .
C29 H29 0.9500 .
C30 C31 1.372(5) .
C30 H30 0.9500 .
C31 C32 1.391(4) .
C31 H31 0.9500 .
C32 H32 0.9500 .
C33 C34 1.510(4) .
C33 H33A 0.9900 .
C33 H33B 0.9900 .
C34 C39 1.380(4) .
C34 C35 1.396(4) .
C35 C36 1.373(5) .
C35 H35 0.9500 .
C36 C37 1.359(5) .
C36 H36 0.9500 .
C37 C38 1.400(5) .
C37 H37 0.9500 .
C38 C39 1.389(5) .
C38 H38 0.9500 .
C39 H39 0.9500 .
C40 C41 1.386(4) .
C40 H40 0.9500 .
C41 C42 1.364(5) .
C41 H41 0.9500 .
C42 C43 1.370(5) .
C42 H42 0.9500 .
C43 C44 1.396(4) .
C43 H43 0.9500 .
C44 H44 0.9500 .

loop_
_geom_torsion_atom_site_label_1
_geom_torsion_atom_site_label_2
_geom_torsion_atom_site_label_3
_geom_torsion_atom_site_label_4
_geom_torsion
_geom_torsion_site_symmetry_1
_geom_torsion_site_symmetry_2
_geom_torsion_site_symmetry_3
_geom_torsion_site_symmetry_4
Br2 Pd1 N3 C22 -48.2(2) . . . .
Br1 Pd1 N3 C22 130.4(2) . . . .
Br2 Pd1 N3 C18 129.09(19) . . . .
Br1 Pd1 N3 C18 -52.3(2) . . . .
C3 N2 C1 N1 -1.2(3) . . . .
C11 N2 C1 N1 -179.5(2) . . . .
C3 N2 C1 Pd1 176.5(2) . . . .
C11 N2 C1 Pd1 -1.7(4) . . . .
C2 N1 C1 N2 1.4(3) . . . .
C4 N1 C1 N2 -178.3(2) . . . .
C2 N1 C1 Pd1 -176.54(19) . . . .
C4 N1 C1 Pd1 3.8(4) . . . .
Br2 Pd1 C1 N2 73.3(2) . . . .
Br1 Pd1 C1 N2 -105.1(2) . . . .
Br2 Pd1 C1 N1 -109.3(2) . . . .
Br1 Pd1 C1 N1 72.2(2) . . . .
C1 N1 C2 C3 -1.0(3) . . . .
C4 N1 C2 C3 178.6(3) . . . .
N1 C2 C3 N2 0.2(3) . . . .
C1 N2 C3 C2 0.7(3) . . . .
C11 N2 C3 C2 178.9(2) . . . .
C1 N1 C4 C5 117.3(3) . . . .
C2 N1 C4 C5 -62.3(4) . . . .
N1 C4 C5 C6 -78.1(3) . . . .
N1 C4 C5 C10 99.5(3) . . . .
C10 C5 C6 C7 -1.1(4) . . . .
C4 C5 C6 C7 176.4(2) . . . .
C5 C6 C7 C8 0.4(4) . . . .
C6 C7 C8 C9 -0.2(4) . . . .
C7 C8 C9 C10 0.7(4) . . . .
C8 C9 C10 C5 -1.4(4) . . . .
C6 C5 C10 C9 1.6(4) . . . .
C4 C5 C10 C9 -176.0(2) . . . .
C1 N2 C11 C12 107.5(3) . . . .
C3 N2 C11 C12 -70.5(3) . . . .
N2 C11 C12 C17 113.4(3) . . . .
N2 C11 C12 C13 -68.8(3) . . . .
C17 C12 C13 C14 -0.3(4) . . . .
C11 C12 C13 C14 -178.1(3) . . . .
C12 C13 C14 C15 1.2(4) . . . .
C13 C14 C15 C16 -1.1(5) . . . .
C14 C15 C16 C17 0.1(5) . . . .
C13 C12 C17 C16 -0.7(4) . . . .
C11 C12 C17 C16 177.1(3) . . . .
C15 C16 C17 C12 0.8(5) . . . .
C22 N3 C18 C19 0.7(4) . . . .
Pd1 N3 C18 C19 -176.7(2) . . . .
N3 C18 C19 C20 -2.1(5) . . . .
C18 C19 C20 C21 1.4(5) . . . .
C19 C20 C21 C22 0.6(6) . . . .
C18 N3 C22 C21 1.4(4) . . . .
Pd1 N3 C22 C21 178.7(2) . . . .
C20 C21 C22 N3 -2.1(5) . . . .
Br4 Pd2 N6 C44 71.6(2) . . . .
Br3 Pd2 N6 C44 -104.1(2) . . . .
Br4 Pd2 N6 C40 -108.6(2) . . . .
Br3 Pd2 N6 C40 75.7(2) . . . .
C24 N4 C23 N5 0.6(3) . . . .
C33 N4 C23 N5 176.3(2) . . . .
C24 N4 C23 Pd2 -179.1(2) . . . .
C33 N4 C23 Pd2 -3.4(4) . . . .
C25 N5 C23 N4 0.0(3) . . . .
C26 N5 C23 N4 176.6(2) . . . .
C25 N5 C23 Pd2 179.7(2) . . . .
C26 N5 C23 Pd2 -3.6(4) . . . .
Br4 Pd2 C23 N4 112.8(3) . . . .
Br3 Pd2 C23 N4 -71.5(3) . . . .
Br4 Pd2 C23 N5 -66.9(2) . . . .
Br3 Pd2 C23 N5 108.8(2) . . . .
C23 N4 C24 C25 -1.0(3) . . . .
C33 N4 C24 C25 -176.9(3) . . . .
N4 C24 C25 N5 1.0(3) . . . .
C23 N5 C25 C24 -0.6(3) . . . .
C26 N5 C25 C24 -177.4(2) . . . .
C23 N5 C26 C27 -116.3(3) . . . .
C25 N5 C26 C27 59.9(3) . . . .
N5 C26 C27 C32 78.2(3) . . . .
N5 C26 C27 C28 -97.4(3) . . . .
C32 C27 C28 C29 -2.3(4) . . . .
C26 C27 C28 C29 173.3(3) . . . .
C27 C28 C29 C30 0.3(4) . . . .
C28 C29 C30 C31 1.8(4) . . . .
C29 C30 C31 C32 -1.9(4) . . . .
C28 C27 C32 C31 2.2(4) . . . .
C26 C27 C32 C31 -173.4(3) . . . .
C30 C31 C32 C27 -0.1(4) . . . .
C23 N4 C33 C34 -116.6(3) . . . .
C24 N4 C33 C34 58.6(3) . . . .
N4 C33 C34 C39 -104.3(3) . . . .
N4 C33 C34 C35 73.0(3) . . . .
C39 C34 C35 C36 2.0(4) . . . .
C33 C34 C35 C36 -175.3(3) . . . .
C34 C35 C36 C37 -0.2(5) . . . .
C35 C36 C37 C38 -2.4(5) . . . .
C36 C37 C38 C39 3.1(5) . . . .
C35 C34 C39 C38 -1.3(4) . . . .
C33 C34 C39 C38 176.0(3) . . . .
C37 C38 C39 C34 -1.2(5) . . . .
C44 N6 C40 C41 1.2(5) . . . .
Pd2 N6 C40 C41 -178.5(3) . . . .
N6 C40 C41 C42 1.5(5) . . . .
C40 C41 C42 C43 -2.8(5) . . . .
C41 C42 C43 C44 1.6(5) . . . .
C40 N6 C44 C43 -2.5(5) . . . .
Pd2 N6 C44 C43 177.2(2) . . . .
C42 C43 C44 N6 1.1(5) . . . .
